data_4503057
loop_
_publ_author_name
'Xue, Ming'
'Zhu, Guangshan'
'Zhang, Yujian'
'Fang, Qianrong'
'Hewitt, Ian J.'
'Qiu, Shilun'

_publ_section_title
;
 Rational Design and Control of the Dimensions of Channels in a Series of
 3D Pillared Metal&#x2212;Organic Frameworks: Synthesis, Structures,
 Adsorption, and Luminescence Properties
;
_journal_issue 2
_journal_name_full 'Crystal Growth &amp; Design'
_journal_page_first 427
_journal_paper_doi 10.1021/cg0701022
_journal_volume 8
_journal_year 2008
_chemical_formula_moiety 'C30 H22 N2 O13 Zn3'
_chemical_formula_sum 'C30 H22 N2 O13 Zn3'
_chemical_formula_weight 814.61
_chemical_melting_point ?
_chemical_name_systematic
; 
 ? 
;
_space_group_IT_number 1
_symmetry_cell_setting triclinic
_symmetry_space_group_name_Hall 'P 1'
_symmetry_space_group_name_H-M 'P 1'
_atom_sites_solution_hydrogens geom
_atom_sites_solution_primary direct
_atom_sites_solution_secondary difmap
_audit_creation_method SHELXL-97
_cell_angle_alpha 95.64(3)
_cell_angle_beta 97.68(3)
_cell_angle_gamma 118.25(3)
_cell_formula_units_Z 1
_cell_length_a 8.9508(18)
_cell_length_b 9.0892(18)
_cell_length_c 19.802(4)
_cell_measurement_temperature 293(2)
_cell_volume 1382.1(7)
_computing_cell_refinement 'Bruker SMART'
_computing_data_collection 'Bruker SMART'
_computing_data_reduction 'Bruker SMART'
_computing_molecular_graphics SHELXP-97
_computing_publication_material SHELXTL
_computing_structure_refinement 'SHELXL-97 (Sheldrick, 1997)'
_computing_structure_solution 'SHELXS-97 (Sheldrick, 1990)'
_diffrn_ambient_temperature 293(2)
_diffrn_detector_area_resol_mean 9.00cm
_diffrn_measured_fraction_theta_full 0.989
_diffrn_measured_fraction_theta_max 0.989
_diffrn_measurement_device_type 'CCD area detector'
_diffrn_measurement_method 'phi and omega scans'
_diffrn_radiation_monochromator graphite
_diffrn_radiation_source 'fine-focus sealed tube'
_diffrn_radiation_type MoK\a
_diffrn_radiation_wavelength 0.71073
_diffrn_reflns_av_R_equivalents 0.0168
_diffrn_reflns_av_sigmaI/netI 0.0322
_diffrn_reflns_limit_h_max 9
_diffrn_reflns_limit_h_min -10
_diffrn_reflns_limit_k_max 10
_diffrn_reflns_limit_k_min -8
_diffrn_reflns_limit_l_max 20
_diffrn_reflns_limit_l_min -23
_diffrn_reflns_number 7373
_diffrn_reflns_theta_full 25.00
_diffrn_reflns_theta_max 25.00
_diffrn_reflns_theta_min 1.06
_diffrn_standards_decay_% none
_diffrn_standards_interval_count none
_diffrn_standards_interval_time none
_diffrn_standards_number none
_exptl_absorpt_coefficient_mu 1.331
_exptl_absorpt_correction_type none
_exptl_crystal_colour colorless
_exptl_crystal_density_diffrn 0.979
_exptl_crystal_density_method 'not measured'
_exptl_crystal_description block
_exptl_crystal_F_000 410
_exptl_crystal_size_max 0.38
_exptl_crystal_size_mid 0.3
_exptl_crystal_size_min 0.28
_refine_diff_density_max 1.761
_refine_diff_density_min -0.618
_refine_diff_density_rms 0.283
_refine_ls_abs_structure_details 'Flack H D (1983), Acta Cryst. A39, 876-881'
_refine_ls_abs_structure_Flack 0.00
_refine_ls_extinction_method none
_refine_ls_goodness_of_fit_ref 1.003
_refine_ls_hydrogen_treatment mixed
_refine_ls_matrix_type full
_refine_ls_number_parameters 442
_refine_ls_number_reflns 5887
_refine_ls_number_restraints 63
_refine_ls_restrained_S_all 1.016
_refine_ls_R_factor_all 0.0795
_refine_ls_R_factor_gt 0.0708
_refine_ls_shift/su_max 0.041
_refine_ls_shift/su_mean 0.007
_refine_ls_structure_factor_coef Fsqd
_refine_ls_weighting_details 'calc w=1/[\s^2^(Fo^2^)+(0.1980P)^2^+1.9021P] where P=(Fo^2^+2Fc^2^)/3'
_refine_ls_weighting_scheme calc
_refine_ls_wR_factor_gt 0.2300
_refine_ls_wR_factor_ref 0.2423
_reflns_number_gt 5126
_reflns_number_total 5887
_reflns_threshold_expression >2sigma(I)
_cod_data_source_file cg0701022-file001.cif
_cod_data_source_block 5
_cod_depositor_comments
;
The following automatic conversions were performed:

'_chemical_melting_point' value 'not measured' was changed to '?' -
the value is undefined or not given.

'_symmetry_cell_setting' value
'Triclinic' changed to 'triclinic' according to
/home/saulius/struct/CIF-dictionaries/cif_core.dic dictionary named
'cif_core.dic' version 2.4.1 from 2010-06-29.

Automatic conversion script
Id: cif_fix_values 1715 2011-07-08 13:25:40Z adriana 
;
_cod_original_cell_volume 1382.0(5)
_cod_original_sg_symbol_H-M P1
_cod_database_code 4503057

loop_
_symmetry_equiv_pos_as_xyz
'x, y, z'

loop_
_atom_site_label
_atom_site_type_symbol
_atom_site_fract_x
_atom_site_fract_y
_atom_site_fract_z
_atom_site_U_iso_or_equiv
_atom_site_adp_type
_atom_site_occupancy
_atom_site_symmetry_multiplicity
_atom_site_calc_flag
_atom_site_refinement_flags
Zn1 Zn 0.68612(10) 0.55708(9) 0.22914(5) 0.0372(4) Uani 1 1 d .
Zn2 Zn 0.5600(3) 0.3851(2) 0.06379(11) 0.0324(3) Uani 1 1 d .
Zn3 Zn 0.43368(10) 0.21375(9) -0.10176(5) 0.0371(4) Uani 1 1 d .
N1 N 0.7817(19) 0.6371(17) 0.3337(8) 0.054(4) Uani 1 1 d .
N2 N 1.3407(19) 1.137(2) 0.7962(7) 0.054(4) Uani 1 1 d .
O1 O 0.5497(17) 0.6623(17) 0.2069(6) 0.064(3) Uani 1 1 d .
O2 O 0.5078(18) 0.5802(13) 0.0931(6) 0.055(3) Uani 1 1 d .
O3 O 0.545(2) 1.2373(19) 0.2617(8) 0.107(5) Uani 1 1 d U
O4 O 0.5697(14) 1.3348(11) 0.1671(5) 0.042(3) Uani 1 1 d .
O5 O -0.0917(14) 0.6704(16) 0.1995(6) 0.056(3) Uani 1 1 d .
O6 O -0.1768(13) 0.5511(13) 0.0875(5) 0.046(3) Uani 1 1 d .
O7 O 0.2949(12) 0.2254(12) 0.0388(6) 0.046(3) Uani 1 1 d .
O8 O 0.2138(16) 0.0942(18) -0.0721(7) 0.062(4) Uani 1 1 d .
O9 O -0.3841(17) 0.1930(14) 0.0351(5) 0.049(3) Uani 1 1 d .
O10 O -0.446(2) 0.0909(19) -0.0759(6) 0.081(4) Uani 1 1 d .
O11 O -0.4479(16) -0.5633(13) -0.0395(6) 0.052(3) Uani 1 1 d .
O12 O -0.3489(14) -0.4780(9) -0.1292(4) 0.066(3) Uani 1 1 d .
O13A O 0.122(3) 0.530(3) 0.9295(16) 0.103(8) Uani 0.50 1 d P
O13 O 0.074(4) 0.477(3) 0.8569(19) 0.123(9) Uani 0.50 1 d PU
C1 C 0.4976(18) 0.6632(16) 0.1404(8) 0.039(3) Uani 1 1 d .
C2 C 0.4034(17) 0.7642(17) 0.1267(8) 0.040(4) Uani 1 1 d .
C3 C 0.4998(19) 0.9413(17) 0.1720(9) 0.042(4) Uani 1 1 d .
H3A H 0.6156 1.0046 0.1632 0.050 Uiso 1 1 calc R
H3B H 0.5092 0.9325 0.2207 0.050 Uiso 1 1 calc R
C4 C 0.394(2) 1.0338(16) 0.1536(8) 0.041(3) Uani 1 1 d .
C5 C 0.489(2) 1.2136(17) 0.1958(7) 0.038(3) Uani 1 1 d .
C6 C 0.2116(17) 0.9354(16) 0.1732(7) 0.030(3) Uani 1 1 d .
H6A H 0.2250 0.9267 0.2218 0.037 Uiso 1 1 calc R
H6B H 0.1469 0.9948 0.1648 0.037 Uiso 1 1 calc R
C7 C 0.1145(17) 0.7550(14) 0.1267(8) 0.035(3) Uani 1 1 d .
C8 C -0.0638(17) 0.6534(16) 0.1385(7) 0.031(3) Uani 1 1 d .
C9 C 0.2171(18) 0.6630(18) 0.1422(8) 0.037(3) Uani 1 1 d .
H9A H 0.1564 0.5500 0.1140 0.045 Uiso 1 1 calc R
H9B H 0.2262 0.6514 0.1906 0.045 Uiso 1 1 calc R
C10 C 0.188(2) 0.121(2) -0.0116(8) 0.043(4) Uani 1 1 d .
C11 C -0.0007(18) 0.0104(18) -0.0012(7) 0.035(3) Uani 1 1 d .
C12 C -0.0995(18) 0.1095(17) -0.0152(7) 0.035(3) Uani 1 1 d .
H12A H -0.0377 0.2206 0.0146 0.042 Uiso 1 1 calc R
H12B H -0.1062 0.1256 -0.0630 0.042 Uiso 1 1 calc R
C13 C -0.2802(19) 0.0114(18) -0.0014(7) 0.035(3) Uani 1 1 d .
C14 C -0.3763(18) 0.1063(18) -0.0166(7) 0.037(3) Uani 1 1 d .
C15 C -0.3772(18) -0.1754(17) -0.0449(8) 0.039(3) Uani 1 1 d .
H15A H -0.4898 -0.2388 -0.0331 0.047 Uiso 1 1 calc R
H15B H -0.3956 -0.1713 -0.0939 0.047 Uiso 1 1 calc R
C16 C -0.2749(19) -0.2653(17) -0.0309(7) 0.036(3) Uani 1 1 d .
C17 C -0.377(2) -0.4428(17) -0.0736(8) 0.052(4) Uani 1 1 d .
C18 C -0.099(2) -0.1644(18) -0.0437(8) 0.045(4) Uani 1 1 d .
H18A H -0.1068 -0.1561 -0.0924 0.054 Uiso 1 1 calc R
H18B H -0.0343 -0.2235 -0.0339 0.054 Uiso 1 1 calc R
C19 C 0.941(3) 0.762(2) 0.3557(11) 0.080(5) Uani 1 1 d U
H19 H 1.0206 0.7914 0.3269 0.096 Uiso 1 1 calc R
C20 C 0.987(3) 0.848(4) 0.4234(14) 0.101(8) Uani 1 1 d U
H20 H 1.0624 0.9646 0.4348 0.121 Uiso 1 1 calc R
C21 C 0.918(3) 0.755(3) 0.4734(10) 0.090(8) Uani 1 1 d .
C22 C 0.763(3) 0.618(3) 0.4506(9) 0.076(5) Uani 1 1 d U
H22 H 0.6991 0.5581 0.4818 0.091 Uiso 1 1 calc R
C23 C 0.697(3) 0.566(3) 0.3805(11) 0.085(7) Uani 1 1 d .
H23 H 0.5855 0.4737 0.3655 0.102 Uiso 1 1 calc R
C24 C 0.977(3) 0.812(3) 0.5473(11) 0.083(6) Uani 1 1 d U
H24 H 0.9034 0.7468 0.5744 0.100 Uiso 1 1 calc R
C25 C 1.109(4) 0.932(5) 0.5777(10) 0.130(11) Uani 1 1 d .
H25 H 1.1741 0.9961 0.5479 0.156 Uiso 1 1 calc R
C26 C 1.200(3) 1.007(4) 0.6543(12) 0.101(10) Uani 1 1 d .
C27 C 1.349(4) 1.165(4) 0.6780(15) 0.117(9) Uani 1 1 d U
H27 H 1.4040 1.2296 0.6462 0.140 Uiso 1 1 calc R
C28 C 1.414(3) 1.226(3) 0.7473(9) 0.075(6) Uani 1 1 d U
H28 H 1.5132 1.3318 0.7617 0.090 Uiso 1 1 calc R
C29 C 1.194(3) 0.977(3) 0.7742(11) 0.085(6) Uani 1 1 d U
H29 H 1.1558 0.8980 0.8035 0.102 Uiso 1 1 calc R
C30 C 1.103(3) 0.940(3) 0.7027(11) 0.092(7) Uani 1 1 d U
H30 H 0.9836 0.8730 0.6902 0.110 Uiso 1 1 calc R

loop_
_atom_site_aniso_label
_atom_site_aniso_U_11
_atom_site_aniso_U_22
_atom_site_aniso_U_33
_atom_site_aniso_U_23
_atom_site_aniso_U_13
_atom_site_aniso_U_12
Zn1 0.0390(9) 0.0332(9) 0.0265(8) -0.0036(6) -0.0026(7) 0.0117(7)
Zn2 0.0325(5) 0.0240(4) 0.0294(5) -0.0028(3) -0.0016(3) 0.0085(3)
Zn3 0.0380(9) 0.0335(9) 0.0279(8) -0.0024(6) -0.0027(7) 0.0120(7)
N1 0.045(8) 0.047(8) 0.038(8) -0.003(6) 0.003(7) 0.002(7)
N2 0.048(8) 0.072(10) 0.022(7) -0.007(6) -0.009(6) 0.022(7)
O1 0.066(7) 0.086(7) 0.045(6) -0.003(6) -0.001(5) 0.048(6)
O2 0.081(8) 0.042(6) 0.056(8) 0.011(5) 0.019(7) 0.041(6)
O3 0.124(6) 0.086(5) 0.094(6) 0.024(4) 0.013(4) 0.038(4)
O4 0.053(6) 0.017(5) 0.034(5) -0.001(4) 0.004(5) 0.003(4)
O5 0.029(6) 0.070(8) 0.041(7) -0.018(5) 0.008(5) 0.006(5)
O6 0.046(6) 0.046(6) 0.030(5) 0.004(4) 0.001(5) 0.013(5)
O7 0.023(5) 0.037(5) 0.050(6) -0.007(5) -0.004(4) -0.002(4)
O8 0.038(7) 0.077(8) 0.044(7) -0.012(6) 0.008(6) 0.012(6)
O9 0.068(7) 0.048(6) 0.040(6) -0.001(5) 0.011(6) 0.036(6)
O10 0.119(11) 0.110(10) 0.050(7) -0.020(7) -0.018(7) 0.102(9)
O11 0.057(7) 0.036(6) 0.038(6) 0.005(5) -0.006(5) 0.007(5)
O12 0.088(7) 0.035(4) 0.031(4) -0.014(3) 0.021(4) -0.003(4)
O13A 0.105(19) 0.076(13) 0.14(2) 0.026(14) 0.057(18) 0.044(13)
O13 0.116(15) 0.107(13) 0.171(19) 0.009(13) -0.004(13) 0.085(13)
C1 0.027(7) 0.032(7) 0.041(8) -0.006(6) 0.001(6) 0.005(6)
C2 0.022(7) 0.032(7) 0.057(9) -0.008(6) 0.000(6) 0.010(6)
C3 0.031(8) 0.035(7) 0.048(8) -0.006(6) 0.009(7) 0.009(6)
C4 0.038(8) 0.017(6) 0.055(9) 0.001(5) 0.004(6) 0.005(6)
C5 0.055(8) 0.036(7) 0.024(6) -0.005(5) 0.009(6) 0.025(7)
C6 0.032(7) 0.035(7) 0.032(6) 0.006(5) 0.008(5) 0.022(6)
C7 0.026(7) 0.014(5) 0.053(8) -0.005(5) 0.002(6) 0.004(5)
C8 0.029(7) 0.030(7) 0.034(7) -0.006(5) -0.003(6) 0.020(6)
C9 0.031(8) 0.029(7) 0.050(9) -0.002(6) 0.003(7) 0.016(6)
C10 0.034(8) 0.050(9) 0.043(9) 0.013(7) 0.005(7) 0.020(7)
C11 0.034(7) 0.049(8) 0.025(6) 0.006(5) -0.001(5) 0.026(6)
C12 0.033(7) 0.033(7) 0.034(7) 0.003(6) 0.004(6) 0.013(6)
C13 0.039(8) 0.045(7) 0.024(6) 0.010(5) 0.012(5) 0.022(6)
C14 0.032(7) 0.051(8) 0.041(8) 0.010(6) 0.011(6) 0.029(6)
C15 0.030(7) 0.035(7) 0.043(8) 0.007(6) 0.007(6) 0.010(6)
C16 0.048(8) 0.034(7) 0.021(6) 0.005(5) 0.007(6) 0.018(6)
C17 0.051(9) 0.029(7) 0.041(8) 0.007(6) -0.008(7) -0.003(6)
C18 0.053(9) 0.034(7) 0.045(8) 0.000(6) 0.000(7) 0.024(7)
C19 0.069(8) 0.075(8) 0.055(8) 0.005(6) 0.006(6) 0.006(6)
C20 0.091(11) 0.106(10) 0.076(10) 0.003(7) 0.016(8) 0.028(8)
C21 0.083(16) 0.108(17) 0.028(9) 0.010(10) -0.013(10) 0.014(13)
C22 0.074(8) 0.086(8) 0.035(6) 0.012(6) 0.004(6) 0.015(6)
C23 0.078(13) 0.077(11) 0.058(11) -0.021(9) 0.006(10) 0.012(10)
C24 0.073(11) 0.074(9) 0.043(9) -0.008(7) 0.006(9) -0.005(8)
C25 0.12(2) 0.20(3) 0.022(10) -0.017(13) -0.026(10) 0.06(2)
C26 0.083(17) 0.12(2) 0.047(12) -0.035(12) 0.002(12) 0.020(15)
C27 0.117(12) 0.131(12) 0.075(11) 0.007(8) 0.033(9) 0.039(8)
C28 0.075(11) 0.084(11) 0.027(7) 0.007(7) 0.004(7) 0.011(8)
C29 0.081(9) 0.078(8) 0.051(8) -0.011(6) 0.003(7) 0.010(7)
C30 0.050(8) 0.106(12) 0.048(8) -0.009(8) -0.016(7) -0.008(8)

loop_
_atom_type_symbol
_atom_type_description
_atom_type_scat_dispersion_real
_atom_type_scat_dispersion_imag
_atom_type_scat_source
C C 0.0033 0.0016 'International Tables Vol C Tables 4.2.6.8 and 6.1.1.4'
H H 0.0000 0.0000 'International Tables Vol C Tables 4.2.6.8 and 6.1.1.4'
N N 0.0061 0.0033 'International Tables Vol C Tables 4.2.6.8 and 6.1.1.4'
O O 0.0106 0.0060 'International Tables Vol C Tables 4.2.6.8 and 6.1.1.4'
Zn Zn 0.2839 1.4301 'International Tables Vol C Tables 4.2.6.8 and 6.1.1.4'

loop_
_geom_angle_atom_site_label_1
_geom_angle_atom_site_label_2
_geom_angle_atom_site_label_3
_geom_angle
_geom_angle_site_symmetry_1
_geom_angle_site_symmetry_3
O1 Zn1 O5 111.4(6) . 1_655
O1 Zn1 O4 106.3(5) . 1_545
O5 Zn1 O4 101.5(4) 1_655 1_545
O1 Zn1 N1 104.9(6) . .
O5 Zn1 N1 97.4(5) 1_655 .
O4 Zn1 N1 134.1(5) 1_545 .
O6 Zn2 O7 178.0(6) 1_655 .
O6 Zn2 O9 87.6(5) 1_655 1_655
O7 Zn2 O9 94.0(5) . 1_655
O6 Zn2 O2 91.6(5) 1_655 .
O7 Zn2 O2 86.8(5) . .
O9 Zn2 O2 179.1(7) 1_655 .
O6 Zn2 O4 90.1(4) 1_655 1_545
O7 Zn2 O4 91.1(5) . 1_545
O9 Zn2 O4 89.3(4) 1_655 1_545
O2 Zn2 O4 90.6(4) . 1_545
O6 Zn2 O11 89.5(4) 1_655 1_665
O7 Zn2 O11 89.3(5) . 1_665
O9 Zn2 O11 90.7(5) 1_655 1_665
O2 Zn2 O11 89.4(5) . 1_665
O4 Zn2 O11 179.6(6) 1_545 1_665
O10 Zn3 O8 104.1(7) 1_655 .
O10 Zn3 O11 108.0(5) 1_655 1_665
O8 Zn3 O11 103.1(5) . 1_665
O10 Zn3 N2 106.0(6) 1_655 1_444
O8 Zn3 N2 97.5(6) . 1_444
O11 Zn3 N2 134.0(6) 1_665 1_444
C23 N1 C19 117.1(18) . .
C23 N1 Zn1 124.0(13) . .
C19 N1 Zn1 118.8(14) . .
C28 N2 C29 118.5(16) . .
C28 N2 Zn3 124.6(13) . 1_666
C29 N2 Zn3 116.9(14) . 1_666
C1 O1 Zn1 119.5(9) . .
C1 O2 Zn2 145.1(12) . .
C5 O4 Zn1 113.9(8) . 1_565
C5 O4 Zn2 136.7(9) . 1_565
Zn1 O4 Zn2 106.2(4) 1_565 1_565
C8 O5 Zn1 127.5(10) . 1_455
C8 O6 Zn2 138.4(9) . 1_455
C10 O7 Zn2 137.0(10) . .
C10 O8 Zn3 125.8(11) . .
C14 O9 Zn2 142.9(11) . 1_455
C14 O10 Zn3 122.9(9) . 1_455
C17 O11 Zn3 110.6(10) . 1_445
C17 O11 Zn2 141.6(10) . 1_445
Zn3 O11 Zn2 106.0(5) 1_445 1_445
O2 C1 O1 123.6(15) . .
O2 C1 C2 119.5(14) . .
O1 C1 C2 116.6(11) . .
C3 C2 C1 111.7(11) . .
C3 C2 C9 109.4(10) . .
C1 C2 C9 108.3(11) . .
C2 C3 C4 107.6(12) . .
C5 C4 C3 109.4(12) . .
C5 C4 C6 108.3(11) . .
C3 C4 C6 109.1(11) . .
O4 C5 O3 115.7(14) . .
O4 C5 C4 119.2(11) . .
O3 C5 C4 119.3(14) . .
C7 C6 C4 107.0(9) . .
C8 C7 C9 109.8(11) . .
C8 C7 C6 111.6(10) . .
C9 C7 C6 109.1(11) . .
O6 C8 O5 124.0(13) . .
O6 C8 C7 116.9(11) . .
O5 C8 C7 119.0(12) . .
C7 C9 C2 110.6(11) . .
O7 C10 O8 126.8(14) . .
O7 C10 C11 117.3(12) . .
O8 C10 C11 116.0(14) . .
C18 C11 C12 110.6(11) . .
C18 C11 C10 115.6(11) . .
C12 C11 C10 107.8(11) . .
C13 C12 C11 109.7(11) . .
C14 C13 C12 109.4(11) . .
C14 C13 C15 112.5(11) . .
C12 C13 C15 110.4(10) . .
O10 C14 O9 124.3(13) . .
O10 C14 C13 119.5(11) . .
O9 C14 C13 116.1(13) . .
C16 C15 C13 111.4(11) . .
C18 C16 C15 110.1(11) . .
C18 C16 C17 114.3(11) . .
C15 C16 C17 108.2(12) . .
O12 C17 O11 118.2(13) . .
O12 C17 C16 122.0(12) . .
O11 C17 C16 115.6(13) . .
C16 C18 C11 113.4(11) . .
N1 C19 C20 118(2) . .
C19 C20 C21 118(2) . .
C22 C21 C20 115(2) . .
C22 C21 C24 118(2) . .
C20 C21 C24 126(2) . .
C21 C22 C23 119(2) . .
N1 C23 C22 124(2) . .
C25 C24 C21 127.9(18) . .
C24 C25 C26 136(3) . .
C30 C26 C27 116(2) . .
C30 C26 C25 117(2) . .
C27 C26 C25 125(3) . .
C28 C27 C26 121(3) . .
N2 C28 C27 122(2) . .
N2 C29 C30 116(2) . .
C26 C30 C29 118(2) . .

loop_
_geom_bond_atom_site_label_1
_geom_bond_atom_site_label_2
_geom_bond_distance
_geom_bond_site_symmetry_2
Zn1 O1 1.909(12) .
Zn1 O5 1.962(11) 1_655
Zn1 O4 1.963(9) 1_545
Zn1 N1 2.047(15) .
Zn2 O6 2.061(11) 1_655
Zn2 O7 2.065(9) .
Zn2 O9 2.082(10) 1_655
Zn2 O2 2.086(10) .
Zn2 O4 2.140(11) 1_545
Zn2 O11 2.142(12) 1_665
Zn3 O10 1.944(11) 1_655
Zn3 O8 1.952(12) .
Zn3 O11 1.969(11) 1_665
Zn3 N2 1.997(13) 1_444
N1 C23 1.30(3) .
N1 C19 1.31(2) .
N2 C28 1.36(2) .
N2 C29 1.40(3) .
N2 Zn3 1.997(13) 1_666
O1 C1 1.34(2) .
O2 C1 1.185(17) .
O3 C5 1.29(2) .
O4 C5 1.240(17) .
O4 Zn1 1.963(9) 1_565
O4 Zn2 2.140(11) 1_565
O5 C8 1.275(17) .
O5 Zn1 1.962(11) 1_455
O6 C8 1.249(16) .
O6 Zn2 2.061(11) 1_455
O7 C10 1.229(19) .
O8 C10 1.273(19) .
O9 C14 1.259(16) .
O9 Zn2 2.082(10) 1_455
O10 C14 1.215(19) .
O10 Zn3 1.944(11) 1_455
O11 C17 1.290(18) .
O11 Zn3 1.969(11) 1_445
O11 Zn2 2.142(12) 1_445
O12 C17 1.205(18) .
O13A O13 1.41(4) .
C1 C2 1.53(2) .
C2 C3 1.528(18) .
C2 C9 1.569(19) .
C3 C4 1.57(2) .
C4 C5 1.523(18) .
C4 C6 1.572(19) .
C6 C7 1.560(16) .
C7 C8 1.484(19) .
C7 C9 1.530(19) .
C10 C11 1.56(2) .
C11 C18 1.491(18) .
C11 C12 1.552(19) .
C12 C13 1.512(19) .
C13 C14 1.503(19) .
C13 C15 1.579(18) .
C15 C16 1.51(2) .
C16 C18 1.48(2) .
C16 C17 1.511(19) .
C19 C20 1.38(3) .
C20 C21 1.38(4) .
C21 C22 1.33(3) .
C21 C24 1.44(3) .
C22 C23 1.37(3) .
C24 C25 1.19(3) .
C25 C26 1.54(3) .
C26 C30 1.37(4) .
C26 C27 1.39(4) .
C27 C28 1.37(3) .
C29 C30 1.46(3) .
